data_7006418
loop_
_publ_author_name
'de Silva, Namal'
'Fry, Charles G.'
'Dahl, Lawrence F.'

_publ_section_title
;
 Phosphine-ligated induced formation of thallium(I) full Pt3TlPt3
 sandwich versus "open-face" TlPt3 sandwich with triangular
 Pt3(mu2-CO)3(PR3)3 units: synthesis and structural/spectroscopic
 analysis of triphenylphosphine [(mu3-Tl)Pt3(mu2-CO)3(PPh3)3]+ and its
 (mu3-AuPPh3)Pt3 analogue.
;
_journal_issue 8
_journal_name_full 'Dalton transactions (Cambridge, England : 2003)'
_journal_page_first 1051
_journal_page_last 1059
_journal_paper_doi 10.1039/b510373h
_journal_year 2006
_chemical_formula_moiety '[TlPt3(CO)3(PPh3)3][PF6].2THF'
_chemical_formula_sum 'C65 H61 F6 O5 P4 Pt3 Tl'
_chemical_formula_weight 1949.66
_chemical_name_common 'TlPt3 triphenylphosphine cluster'
_chemical_name_systematic
;
?
;
_space_group_IT_number 2
_symmetry_cell_setting triclinic
_symmetry_space_group_name_Hall '-P 1'
_symmetry_space_group_name_H-M 'P -1'
_atom_sites_solution_hydrogens geom
_atom_sites_solution_primary direct
_atom_sites_solution_secondary difmap
_audit_creation_method SHELXL-97
_cell_angle_alpha 89.065(2)
_cell_angle_beta 74.643(2)
_cell_angle_gamma 84.216(2)
_cell_formula_units_Z 2
_cell_length_a 13.5297(15)
_cell_length_b 14.7786(17)
_cell_length_c 16.4101(18)
_cell_measurement_temperature 173(2)
_cell_volume 3147.8(6)
_computing_structure_refinement 'SHELXL-97 (Sheldrick, 1997)'
_computing_structure_solution 'SHELXS-97 (Sheldrick, 1990)'
_diffrn_ambient_temperature 173(2)
_diffrn_measured_fraction_theta_full 0.994
_diffrn_measured_fraction_theta_max 0.994
_diffrn_radiation_monochromator graphite
_diffrn_radiation_source 'fine-focus sealed tube'
_diffrn_radiation_type MoK\a
_diffrn_radiation_wavelength 0.71073
_diffrn_reflns_av_R_equivalents 0.0376
_diffrn_reflns_av_sigmaI/netI 0.0517
_diffrn_reflns_limit_h_max 15
_diffrn_reflns_limit_h_min -15
_diffrn_reflns_limit_k_max 16
_diffrn_reflns_limit_k_min -16
_diffrn_reflns_limit_l_max 18
_diffrn_reflns_limit_l_min -18
_diffrn_reflns_number 20213
_diffrn_reflns_theta_full 23.30
_diffrn_reflns_theta_max 23.30
_diffrn_reflns_theta_min 1.29
_exptl_absorpt_coefficient_mu 9.365
_exptl_crystal_colour red/orange
_exptl_crystal_density_diffrn 2.057
_exptl_crystal_density_method 'not measured'
_exptl_crystal_description block
_exptl_crystal_F_000 1840
_exptl_crystal_size_max 0.29
_exptl_crystal_size_mid 0.24
_exptl_crystal_size_min 0.08
_refine_diff_density_max 2.798
_refine_diff_density_min -2.149
_refine_diff_density_rms 0.291
_refine_ls_extinction_method none
_refine_ls_goodness_of_fit_ref 1.116
_refine_ls_hydrogen_treatment mixed
_refine_ls_matrix_type full
_refine_ls_number_parameters 752
_refine_ls_number_reflns 9024
_refine_ls_number_restraints 0
_refine_ls_restrained_S_all 1.116
_refine_ls_R_factor_all 0.0426
_refine_ls_R_factor_gt 0.0344
_refine_ls_shift/su_max 0.029
_refine_ls_shift/su_mean 0.001
_refine_ls_structure_factor_coef Fsqd
_refine_ls_weighting_details 'calc w=1/[\s^2^(Fo^2^)+(0.0501P)^2^+5.1575P] where P=(Fo^2^+2Fc^2^)/3'
_refine_ls_weighting_scheme calc
_refine_ls_wR_factor_gt 0.0853
_refine_ls_wR_factor_ref 0.0981
_reflns_number_gt 7837
_reflns_number_total 9024
_reflns_threshold_expression >2sigma(I)
_cod_data_source_file b510373h.txt
_cod_data_source_block dahl218
_cod_original_sg_symbol_H-M P-1
_cod_database_code 7006418

loop_
_symmetry_equiv_pos_as_xyz
'x, y, z'
'-x, -y, -z'

loop_
_atom_site_label
_atom_site_type_symbol
_atom_site_fract_x
_atom_site_fract_y
_atom_site_fract_z
_atom_site_U_iso_or_equiv
_atom_site_adp_type
_atom_site_occupancy
_atom_site_symmetry_multiplicity
_atom_site_calc_flag
_atom_site_refinement_flags
_atom_site_disorder_assembly
_atom_site_disorder_group
F3 F 0.1756(5) 0.2133(4) 0.0018(4) 0.0443(17) Uani 1 1 d . . .
P4 P 0.2404(2) 0.2705(2) -0.07304(16) 0.0306(7) Uani 1 1 d . . .
F4 F 0.2731(5) 0.1815(4) -0.1313(4) 0.0518(18) Uani 1 1 d . . .
F2 F 0.2091(5) 0.3591(4) -0.0133(4) 0.0449(17) Uani 1 1 d . . .
F6 F 0.1421(5) 0.2938(5) -0.1068(4) 0.0462(17) Uani 1 1 d . . .
F5 F 0.3072(5) 0.3282(5) -0.1473(4) 0.0484(18) Uani 1 1 d . . .
Pt1 Pt 0.18499(3) 0.10092(2) 0.27701(2) 0.01267(11) Uani 1 1 d . . .
Pt3 Pt 0.10751(2) 0.27411(2) 0.31108(2) 0.01165(11) Uani 1 1 d . . .
Pt2 Pt 0.28934(3) 0.21260(2) 0.33976(2) 0.01210(11) Uani 1 1 d . . .
Tl Tl 0.28331(3) 0.24053(3) 0.15228(2) 0.02427(12) Uani 1 1 d . . .
P2 P 0.43465(17) 0.24186(15) 0.37639(14) 0.0137(5) Uani 1 1 d . . .
P1 P 0.15998(18) -0.04086(15) 0.24232(15) 0.0154(5) Uani 1 1 d . . .
P3 P -0.03035(17) 0.37822(15) 0.31403(14) 0.0126(5) Uani 1 1 d . . .
F1 F 0.3411(5) 0.2494(5) -0.0388(4) 0.055(2) Uani 1 1 d . . .
C30 C 0.5554(6) 0.1727(6) 0.3250(5) 0.015(2) Uani 1 1 d . . .
C41 C 0.5224(7) 0.4009(6) 0.4041(6) 0.017(2) Uani 1 1 d . . .
H41 H 0.5338 0.3725 0.4522 0.021 Uiso 1 1 calc R . .
C45 C 0.3972(7) 0.2217(6) 0.6643(6) 0.024(2) Uani 1 1 d . . .
H45 H 0.3895 0.2197 0.7223 0.029 Uiso 1 1 calc R . .
C54 C -0.1401(6) 0.3621(6) 0.4061(5) 0.013(2) Uani 1 1 d . . .
C60 C -0.0171(6) 0.5003(6) 0.3182(5) 0.015(2) Uani 1 1 d . . .
C43 C 0.4959(7) 0.1816(6) 0.5228(6) 0.022(2) Uani 1 1 d . . .
H43 H 0.5549 0.1523 0.4867 0.027 Uiso 1 1 calc R . .
C36 C 0.4711(6) 0.3582(6) 0.3548(6) 0.017(2) Uani 1 1 d . . .
C31 C 0.6390(7) 0.2115(7) 0.2755(6) 0.023(2) Uani 1 1 d . . .
H31 H 0.6355 0.2743 0.2692 0.027 Uiso 1 1 calc R . .
C42 C 0.4222(7) 0.2286(6) 0.4900(6) 0.015(2) Uani 1 1 d . . .
C24 C 0.2675(7) -0.1297(6) 0.2333(5) 0.016(2) Uani 1 1 d . . .
C52 C -0.2234(8) 0.3925(7) 0.1576(6) 0.027(2) Uiso 1 1 d . . .
H52 H -0.2935 0.4050 0.1621 0.033 Uiso 1 1 calc R . .
C39 C 0.5395(7) 0.5276(6) 0.3101(6) 0.020(2) Uani 1 1 d . . .
H39 H 0.5621 0.5844 0.2949 0.024 Uiso 1 1 calc R . .
C48 C -0.0833(7) 0.3712(5) 0.2228(5) 0.015(2) Uani 1 1 d . . .
C44 C 0.4825(8) 0.1778(7) 0.6099(6) 0.028(2) Uani 1 1 d . . .
H44 H 0.5322 0.1451 0.6314 0.033 Uiso 1 1 calc R . .
C58 C -0.2766(7) 0.4157(7) 0.5281(6) 0.022(2) Uani 1 1 d . . .
H58 H -0.3125 0.4632 0.5637 0.026 Uiso 1 1 calc R . .
C46 C 0.3225(8) 0.2690(7) 0.6322(6) 0.028(2) Uani 1 1 d . . .
H46 H 0.2641 0.2985 0.6689 0.034 Uiso 1 1 calc R . .
C53 C -0.1879(7) 0.3911(6) 0.2293(6) 0.022(2) Uani 1 1 d . . .
H53 H -0.2340 0.4035 0.2819 0.027 Uiso 1 1 calc R . .
C59 C -0.1946(7) 0.4323(6) 0.4588(6) 0.021(2) Uani 1 1 d . . .
H59 H -0.1766 0.4913 0.4482 0.025 Uiso 1 1 calc R . .
C12 C 0.1274(7) -0.0570(6) 0.1429(6) 0.018(2) Uani 1 1 d . . .
C32 C 0.7285(8) 0.1583(7) 0.2351(7) 0.031(3) Uani 1 1 d . . .
H32 H 0.7852 0.1852 0.2030 0.037 Uiso 1 1 calc R . .
C23 C 0.0714(8) -0.1030(6) 0.4042(6) 0.025(2) Uani 1 1 d . . .
H23 H 0.1384 -0.1093 0.4098 0.030 Uiso 1 1 calc R . .
C40 C 0.5564(7) 0.4853(6) 0.3821(6) 0.022(2) Uani 1 1 d . . .
H40 H 0.5906 0.5136 0.4154 0.026 Uiso 1 1 calc R . .
C35 C 0.5620(7) 0.0774(7) 0.3336(6) 0.024(2) Uani 1 1 d . . .
H35 H 0.5065 0.0502 0.3675 0.029 Uiso 1 1 calc R . .
C64 C 0.0257(7) 0.6254(6) 0.3912(6) 0.021(2) Uani 1 1 d . . .
H64 H 0.0510 0.6470 0.4338 0.025 Uiso 1 1 calc R . .
C57 C -0.3035(7) 0.3289(7) 0.5428(6) 0.025(2) Uani 1 1 d . . .
H57 H -0.3582 0.3176 0.5885 0.030 Uiso 1 1 calc R . .
C49 C -0.0153(7) 0.3544(6) 0.1438(6) 0.022(2) Uani 1 1 d . . .
H49 H 0.0547 0.3415 0.1389 0.026 Uiso 1 1 calc R . .
C55 C -0.1685(7) 0.2744(6) 0.4216(6) 0.023(2) Uani 1 1 d . . .
H55 H -0.1330 0.2268 0.3859 0.027 Uiso 1 1 calc R . .
C18 C 0.0530(7) -0.0750(6) 0.3278(5) 0.016(2) Uani 1 1 d . . .
C65 C 0.0207(7) 0.5331(6) 0.3830(5) 0.016(2) Uani 1 1 d . . .
H65 H 0.0423 0.4927 0.4203 0.019 Uiso 1 1 calc R . .
C33 C 0.7326(7) 0.0639(7) 0.2430(6) 0.030(3) Uani 1 1 d . . .
H33 H 0.7916 0.0275 0.2149 0.036 Uiso 1 1 calc R . .
C51 C -0.1556(8) 0.3755(8) 0.0800(6) 0.033(3) Uani 1 1 d . . .
H51 H -0.1799 0.3766 0.0320 0.040 Uiso 1 1 calc R . .
O5 O 0.3253(5) 0.4166(4) 0.1418(4) 0.0261(16) Uani 1 1 d . . .
O2 O 0.1992(5) 0.3976(4) 0.4143(5) 0.0303(17) Uani 1 1 d . . .
O3 O -0.0255(5) 0.1503(4) 0.2443(4) 0.0239(15) Uani 1 1 d . . .
O1 O 0.3370(5) 0.0093(4) 0.3675(4) 0.0260(16) Uani 1 1 d . . .
O4 O 0.4859(6) 0.2081(5) 0.1275(5) 0.0407(19) Uani 1 1 d . . .
C37 C 0.4542(7) 0.4010(6) 0.2829(6) 0.017(2) Uani 1 1 d . . .
H37 H 0.4199 0.3732 0.2496 0.020 Uiso 1 1 calc R . .
C62 C -0.0412(7) 0.6544(6) 0.2704(6) 0.021(2) Uani 1 1 d . . .
H62 H -0.0600 0.6952 0.2321 0.025 Uiso 1 1 calc R . .
C8 C 0.2420(7) 0.4801(7) 0.1865(6) 0.030(3) Uani 1 1 d . . .
H8A H 0.2614 0.5116 0.2304 0.036 Uiso 1 1 calc R . .
H8B H 0.1815 0.4492 0.2121 0.036 Uiso 1 1 calc R . .
C61 C -0.0473(7) 0.5613(6) 0.2621(6) 0.017(2) Uani 1 1 d . . .
H61 H -0.0717 0.5401 0.2188 0.020 Uiso 1 1 calc R . .
C38 C 0.4891(7) 0.4852(6) 0.2614(6) 0.020(2) Uani 1 1 d . . .
H38 H 0.4782 0.5137 0.2131 0.024 Uiso 1 1 calc R . .
C1 C 0.3033(7) 0.0700(7) 0.3341(6) 0.019(2) Uani 1 1 d . . .
C28 C 0.4496(7) -0.1720(7) 0.1808(6) 0.024(2) Uani 1 1 d . . .
H28 H 0.5154 -0.1555 0.1564 0.029 Uiso 1 1 calc R . .
C47 C 0.3343(7) 0.2727(6) 0.5458(6) 0.025(2) Uani 1 1 d . . .
H47 H 0.2838 0.3045 0.5247 0.030 Uiso 1 1 calc R . .
C26 C 0.3369(8) -0.2856(6) 0.2378(6) 0.027(2) Uani 1 1 d . . .
H26 H 0.3271 -0.3458 0.2519 0.032 Uiso 1 1 calc R . .
C11 C 0.3798(8) 0.4569(7) 0.0641(6) 0.032(3) Uani 1 1 d . . .
H11A H 0.3743 0.4229 0.0157 0.038 Uiso 1 1 calc R . .
H11B H 0.4521 0.4571 0.0620 0.038 Uiso 1 1 calc R . .
C27 C 0.4350(8) -0.2626(7) 0.2007(6) 0.026(2) Uani 1 1 d . . .
H27 H 0.4907 -0.3070 0.1891 0.031 Uiso 1 1 calc R . .
C50 C -0.0512(8) 0.3566(7) 0.0721(6) 0.027(2) Uani 1 1 d . . .
H50 H -0.0055 0.3455 0.0191 0.032 Uiso 1 1 calc R . .
C29 C 0.3664(7) -0.1073(6) 0.1974(6) 0.022(2) Uani 1 1 d . . .
H29 H 0.3768 -0.0469 0.1841 0.027 Uiso 1 1 calc R . .
C16 C 0.1386(8) -0.0123(7) 0.0003(6) 0.030(3) Uani 1 1 d . . .
H16 H 0.1586 0.0286 -0.0433 0.036 Uiso 1 1 calc R . .
C25 C 0.2527(7) -0.2205(6) 0.2543(6) 0.023(2) Uani 1 1 d . . .
H25 H 0.1870 -0.2369 0.2792 0.027 Uiso 1 1 calc R . .
C2 C 0.2003(7) 0.3357(6) 0.3719(6) 0.019(2) Uani 1 1 d . . .
C63 C -0.0067(7) 0.6852(6) 0.3363(6) 0.019(2) Uani 1 1 d . . .
H63 H -0.0056 0.7473 0.3435 0.022 Uiso 1 1 calc R . .
C17 C 0.1531(8) 0.0047(7) 0.0786(6) 0.025(2) Uani 1 1 d . . .
H17 H 0.1802 0.0577 0.0881 0.030 Uiso 1 1 calc R . .
C19 C -0.0475(8) -0.0619(6) 0.3204(7) 0.027(2) Uani 1 1 d . . .
H19 H -0.0599 -0.0401 0.2702 0.032 Uiso 1 1 calc R . .
C56 C -0.2497(7) 0.2576(7) 0.4901(6) 0.026(2) Uani 1 1 d . . .
H56 H -0.2681 0.1987 0.5007 0.031 Uiso 1 1 calc R . .
C13 C 0.0825(8) -0.1353(7) 0.1290(6) 0.028(2) Uani 1 1 d . . .
H13 H 0.0636 -0.1767 0.1722 0.033 Uiso 1 1 calc R . .
C3 C 0.0487(7) 0.1659(6) 0.2626(6) 0.016(2) Uani 1 1 d . . .
C9 C 0.2212(8) 0.5462(7) 0.1195(7) 0.036(3) Uani 1 1 d . . .
H9A H 0.1897 0.6048 0.1440 0.043 Uiso 1 1 calc R . .
H9B H 0.1777 0.5223 0.0883 0.043 Uiso 1 1 calc R . .
C22 C -0.0097(8) -0.1217(7) 0.4721(6) 0.029(2) Uani 1 1 d . . .
H22 H 0.0026 -0.1407 0.5232 0.034 Uiso 1 1 calc R . .
C14 C 0.0667(8) -0.1502(8) 0.0503(7) 0.034(3) Uani 1 1 d . . .
H14 H 0.0368 -0.2017 0.0412 0.041 Uiso 1 1 calc R . .
C21 C -0.1108(8) -0.1116(7) 0.4630(6) 0.031(3) Uani 1 1 d . . .
H21 H -0.1652 -0.1255 0.5078 0.037 Uiso 1 1 calc R . .
C20 C -0.1298(8) -0.0812(6) 0.3880(7) 0.029(3) Uani 1 1 d . . .
H20 H -0.1968 -0.0736 0.3826 0.035 Uiso 1 1 calc R . .
C15 C 0.0948(8) -0.0893(8) -0.0146(7) 0.039(3) Uani 1 1 d . . .
H15 H 0.0845 -0.0998 -0.0673 0.047 Uiso 1 1 calc R . .
C7 C 0.5141(9) 0.1105(7) 0.1180(7) 0.043(3) Uani 1 1 d . . .
H7A H 0.4532 0.0786 0.1248 0.052 Uiso 1 1 calc R . .
H7B H 0.5491 0.0886 0.1601 0.052 Uiso 1 1 calc R . .
C4 C 0.5571(9) 0.2524(8) 0.0608(7) 0.042(3) Uani 1 1 d . . .
H4A H 0.5863 0.2999 0.0842 0.050 Uiso 1 1 calc R . .
H4B H 0.5221 0.2795 0.0205 0.050 Uiso 1 1 calc R . .
C6 C 0.5829(10) 0.0955(9) 0.0323(8) 0.054(4) Uani 1 1 d . . .
H6A H 0.5443 0.0903 -0.0092 0.064 Uiso 1 1 calc R . .
H6B H 0.6309 0.0415 0.0294 0.064 Uiso 1 1 calc R . .
C34 C 0.6492(8) 0.0246(7) 0.2926(7) 0.031(3) Uani 1 1 d . . .
H34 H 0.6524 -0.0383 0.2981 0.037 Uiso 1 1 calc R . .
C10 C 0.3304(8) 0.5525(7) 0.0636(7) 0.034(3) Uani 1 1 d . . .
H10A H 0.3295 0.5711 0.0068 0.041 Uiso 1 1 calc R . .
H10B H 0.3659 0.5949 0.0872 0.041 Uiso 1 1 calc R . .
C5 C 0.6384(10) 0.1816(8) 0.0195(8) 0.051(3) Uani 1 1 d . . .
H5A H 0.6948 0.1767 0.0460 0.061 Uiso 1 1 calc R . .
H5B H 0.6649 0.1941 -0.0401 0.061 Uiso 1 1 calc R . .

loop_
_atom_site_aniso_label
_atom_site_aniso_U_11
_atom_site_aniso_U_22
_atom_site_aniso_U_33
_atom_site_aniso_U_23
_atom_site_aniso_U_13
_atom_site_aniso_U_12
F3 0.039(4) 0.057(4) 0.027(3) 0.010(3) 0.007(3) -0.001(3)
P4 0.0244(15) 0.0503(19) 0.0149(14) -0.0023(12) -0.0027(12) 0.0005(13)
F4 0.059(5) 0.051(4) 0.034(4) -0.011(3) 0.008(3) -0.003(4)
F2 0.033(4) 0.059(4) 0.037(4) -0.018(3) 0.002(3) -0.007(3)
F6 0.031(4) 0.086(5) 0.022(3) 0.000(3) -0.010(3) -0.001(3)
F5 0.039(4) 0.064(5) 0.034(4) 0.003(3) 0.005(3) -0.010(3)
Pt1 0.01233(19) 0.01144(19) 0.0148(2) -0.00133(14) -0.00477(15) -0.00063(14)
Pt3 0.01080(19) 0.01157(19) 0.01318(19) -0.00100(14) -0.00433(14) -0.00059(14)
Pt2 0.01089(19) 0.01314(19) 0.01289(19) -0.00099(14) -0.00434(14) -0.00070(14)
Tl 0.0254(2) 0.0311(2) 0.0157(2) 0.00244(16) -0.00185(16) -0.01003(18)
P2 0.0128(12) 0.0140(12) 0.0146(12) 0.0003(9) -0.0042(10) -0.0012(10)
P1 0.0150(13) 0.0129(12) 0.0185(13) -0.0014(10) -0.0045(10) -0.0022(10)
P3 0.0122(12) 0.0121(12) 0.0140(12) -0.0009(9) -0.0049(10) 0.0005(10)
F1 0.029(4) 0.105(6) 0.027(4) -0.011(4) -0.008(3) 0.012(4)
C30 0.005(5) 0.022(5) 0.018(5) -0.002(4) -0.008(4) 0.004(4)
C41 0.016(5) 0.017(5) 0.018(5) -0.002(4) -0.004(4) 0.003(4)
C45 0.030(6) 0.029(6) 0.015(5) 0.000(4) -0.007(5) -0.014(5)
C54 0.012(5) 0.016(5) 0.017(5) 0.002(4) -0.013(4) -0.001(4)
C60 0.008(5) 0.022(5) 0.016(5) -0.001(4) -0.003(4) -0.005(4)
C43 0.021(5) 0.027(6) 0.020(5) 0.001(4) -0.007(4) 0.004(4)
C36 0.008(5) 0.021(5) 0.021(5) 0.001(4) -0.003(4) 0.000(4)
C31 0.014(5) 0.025(5) 0.029(6) 0.002(4) -0.006(4) -0.001(4)
C42 0.021(5) 0.008(4) 0.020(5) -0.002(4) -0.010(4) -0.008(4)
C24 0.016(5) 0.018(5) 0.015(5) -0.003(4) -0.005(4) 0.000(4)
C39 0.015(5) 0.011(5) 0.032(6) 0.000(4) -0.003(4) 0.000(4)
C48 0.022(5) 0.006(4) 0.015(5) 0.004(4) -0.004(4) -0.003(4)
C44 0.040(7) 0.030(6) 0.018(6) 0.008(4) -0.016(5) -0.001(5)
C58 0.014(5) 0.032(6) 0.020(5) -0.010(4) -0.005(4) -0.001(4)
C46 0.025(6) 0.042(6) 0.016(5) -0.006(5) -0.004(5) -0.004(5)
C53 0.011(5) 0.034(6) 0.022(5) -0.003(4) -0.007(4) -0.001(4)
C59 0.026(6) 0.016(5) 0.022(5) -0.006(4) -0.010(5) -0.002(4)
C12 0.019(5) 0.015(5) 0.019(5) -0.006(4) -0.004(4) 0.000(4)
C32 0.022(6) 0.032(6) 0.035(6) 0.005(5) -0.002(5) -0.004(5)
C23 0.027(6) 0.023(6) 0.028(6) -0.004(4) -0.011(5) -0.003(5)
C40 0.011(5) 0.024(5) 0.028(6) -0.005(4) 0.000(4) -0.005(4)
C35 0.013(5) 0.030(6) 0.034(6) 0.002(5) -0.013(5) -0.003(4)
C64 0.021(5) 0.021(5) 0.024(5) -0.004(4) -0.010(4) -0.004(4)
C57 0.012(5) 0.039(6) 0.019(5) 0.006(5) 0.002(4) -0.002(5)
C49 0.018(5) 0.028(6) 0.020(5) -0.001(4) -0.009(4) 0.002(4)
C55 0.020(5) 0.024(6) 0.022(5) -0.001(4) -0.003(4) 0.002(4)
C18 0.013(5) 0.015(5) 0.016(5) -0.007(4) 0.000(4) -0.001(4)
C65 0.016(5) 0.015(5) 0.017(5) -0.003(4) -0.005(4) 0.002(4)
C33 0.013(5) 0.042(7) 0.029(6) -0.005(5) -0.001(5) 0.011(5)
C51 0.031(6) 0.055(7) 0.020(6) 0.004(5) -0.017(5) -0.003(5)
O5 0.022(4) 0.033(4) 0.023(4) 0.008(3) -0.006(3) -0.006(3)
O2 0.028(4) 0.022(4) 0.046(5) -0.018(4) -0.022(4) 0.012(3)
O3 0.021(4) 0.021(4) 0.034(4) -0.004(3) -0.013(3) -0.006(3)
O1 0.031(4) 0.020(4) 0.036(4) 0.004(3) -0.025(3) 0.000(3)
O4 0.041(5) 0.036(5) 0.037(5) 0.005(4) 0.002(4) -0.002(4)
C37 0.017(5) 0.019(5) 0.018(5) 0.001(4) -0.011(4) -0.002(4)
C62 0.020(5) 0.016(5) 0.024(5) 0.007(4) -0.004(4) 0.001(4)
C8 0.020(6) 0.031(6) 0.030(6) -0.002(5) 0.010(5) -0.004(5)
C61 0.012(5) 0.020(5) 0.020(5) 0.003(4) -0.007(4) 0.001(4)
C38 0.014(5) 0.021(5) 0.024(5) 0.003(4) -0.002(4) -0.003(4)
C1 0.012(5) 0.025(6) 0.023(5) -0.005(4) -0.011(4) 0.004(4)
C28 0.016(5) 0.028(6) 0.027(6) -0.003(4) -0.003(4) 0.002(5)
C47 0.024(6) 0.027(6) 0.026(6) -0.001(4) -0.010(5) 0.002(5)
C26 0.030(6) 0.013(5) 0.038(6) 0.001(4) -0.012(5) 0.002(5)
C11 0.025(6) 0.047(7) 0.022(6) 0.000(5) -0.002(5) -0.010(5)
C27 0.022(6) 0.024(6) 0.029(6) 0.000(4) -0.006(5) 0.006(5)
C50 0.029(6) 0.036(6) 0.016(5) -0.005(4) -0.009(5) 0.001(5)
C29 0.020(5) 0.022(5) 0.024(5) 0.001(4) -0.005(4) -0.001(4)
C16 0.032(6) 0.041(7) 0.019(6) 0.004(5) -0.009(5) -0.006(5)
C25 0.021(5) 0.019(5) 0.027(6) -0.008(4) -0.003(4) -0.002(4)
C2 0.015(5) 0.012(5) 0.027(5) -0.001(4) -0.003(4) 0.004(4)
C63 0.012(5) 0.013(5) 0.031(6) -0.005(4) -0.004(4) -0.005(4)
C17 0.031(6) 0.021(5) 0.022(6) -0.007(4) -0.007(5) -0.002(5)
C19 0.027(6) 0.017(5) 0.032(6) 0.007(4) 0.000(5) -0.001(4)
C56 0.019(5) 0.021(5) 0.033(6) 0.005(5) 0.000(5) 0.001(4)
C13 0.029(6) 0.026(6) 0.029(6) -0.003(5) -0.009(5) -0.006(5)
C3 0.018(5) 0.009(5) 0.023(5) 0.003(4) -0.010(4) 0.004(4)
C9 0.018(6) 0.039(7) 0.049(7) 0.013(6) -0.009(5) 0.004(5)
C22 0.034(6) 0.036(6) 0.014(5) 0.004(4) -0.001(5) -0.011(5)
C14 0.026(6) 0.041(7) 0.039(7) -0.014(6) -0.011(5) -0.005(5)
C21 0.030(6) 0.025(6) 0.025(6) 0.000(5) 0.015(5) -0.003(5)
C20 0.018(6) 0.020(5) 0.045(7) 0.010(5) -0.002(5) 0.004(4)
C15 0.030(6) 0.062(8) 0.025(6) -0.019(6) -0.011(5) 0.005(6)
C7 0.051(8) 0.018(6) 0.046(7) 0.010(5) 0.009(6) 0.001(5)
C4 0.035(7) 0.042(7) 0.043(7) 0.010(6) 0.001(6) -0.011(6)
C6 0.053(8) 0.049(8) 0.049(8) -0.010(6) 0.003(7) -0.003(7)
C34 0.027(6) 0.023(6) 0.041(7) -0.006(5) -0.009(5) 0.008(5)
C10 0.023(6) 0.044(7) 0.033(6) 0.020(5) -0.005(5) -0.005(5)
C5 0.048(8) 0.042(8) 0.051(8) -0.002(6) 0.004(6) -0.003(6)

loop_
_atom_type_symbol
_atom_type_description
_atom_type_scat_dispersion_real
_atom_type_scat_dispersion_imag
_atom_type_scat_source
C C 0.0033 0.0016 'International Tables Vol C Tables 4.2.6.8 and 6.1.1.4'
H H 0.0000 0.0000 'International Tables Vol C Tables 4.2.6.8 and 6.1.1.4'
O O 0.0106 0.0060 'International Tables Vol C Tables 4.2.6.8 and 6.1.1.4'
F F 0.0171 0.0103 'International Tables Vol C Tables 4.2.6.8 and 6.1.1.4'
P P 0.1023 0.0942 'International Tables Vol C Tables 4.2.6.8 and 6.1.1.4'
Pt Pt -1.7033 8.3905 'International Tables Vol C Tables 4.2.6.8 and 6.1.1.4'
Tl Tl -2.8358 9.6688 'International Tables Vol C Tables 4.2.6.8 and 6.1.1.4'

loop_
_geom_angle_atom_site_label_1
_geom_angle_atom_site_label_2
_geom_angle_atom_site_label_3
_geom_angle
_geom_angle_site_symmetry_1
_geom_angle_site_symmetry_3
_geom_angle_publ_flag
P4 F3 Tl 102.7(3) . . ?
F6 P4 F3 90.2(4) . . ?
F6 P4 F4 90.9(4) . . ?
F3 P4 F4 90.4(4) . . ?
F6 P4 F2 90.2(4) . . ?
F3 P4 F2 89.2(3) . . ?
F4 P4 F2 178.8(4) . . ?
F6 P4 F5 90.8(4) . . ?
F3 P4 F5 178.9(4) . . ?
F4 P4 F5 90.0(4) . . ?
F2 P4 F5 90.4(4) . . ?
F6 P4 F1 178.6(5) . . ?
F3 P4 F1 90.7(4) . . ?
F4 P4 F1 90.1(4) . . ?
F2 P4 F1 88.7(4) . . ?
F5 P4 F1 88.2(4) . . ?
P4 F2 Tl 91.4(3) . . ?
C3 Pt1 C1 156.6(4) . . ?
C3 Pt1 P1 97.4(3) . . ?
C1 Pt1 P1 99.7(3) . . ?
C3 Pt1 Pt2 111.5(2) . . ?
C1 Pt1 Pt2 50.8(3) . . ?
P1 Pt1 Pt2 150.47(6) . . ?
C3 Pt1 Pt3 50.9(2) . . ?
C1 Pt1 Pt3 109.5(3) . . ?
P1 Pt1 Pt3 147.95(6) . . ?
Pt2 Pt1 Pt3 60.616(14) . . ?
C3 Pt1 Tl 84.2(2) . . ?
C1 Pt1 Tl 98.7(3) . . ?
P1 Pt1 Tl 124.94(6) . . ?
Pt2 Pt1 Tl 66.090(14) . . ?
Pt3 Pt1 Tl 63.917(14) . . ?
C2 Pt3 C3 156.8(3) . . ?
C2 Pt3 P3 106.1(2) . . ?
C3 Pt3 P3 95.7(2) . . ?
C2 Pt3 Pt1 108.4(2) . . ?
C3 Pt3 Pt1 49.3(2) . . ?
P3 Pt3 Pt1 144.90(6) . . ?
C2 Pt3 Pt2 49.4(2) . . ?
C3 Pt3 Pt2 108.7(2) . . ?
P3 Pt3 Pt2 155.55(6) . . ?
Pt1 Pt3 Pt2 59.400(12) . . ?
C2 Pt3 Tl 91.8(2) . . ?
C3 Pt3 Tl 83.3(2) . . ?
P3 Pt3 Tl 121.37(6) . . ?
Pt1 Pt3 Tl 63.750(13) . . ?
Pt2 Pt3 Tl 65.660(14) . . ?
C2 Pt2 C1 150.5(4) . . ?
C2 Pt2 P2 100.4(3) . . ?
C1 Pt2 P2 102.6(2) . . ?
C2 Pt2 Pt1 109.3(3) . . ?
C1 Pt2 Pt1 49.8(2) . . ?
P2 Pt2 Pt1 150.37(6) . . ?
C2 Pt2 Pt3 49.7(3) . . ?
C1 Pt2 Pt3 108.0(2) . . ?
P2 Pt2 Pt3 149.22(6) . . ?
Pt1 Pt2 Pt3 59.984(14) . . ?
C2 Pt2 Tl 89.6(3) . . ?
C1 Pt2 Tl 95.4(3) . . ?
P2 Pt2 Tl 118.37(6) . . ?
Pt1 Pt2 Tl 62.690(12) . . ?
Pt3 Pt2 Tl 62.478(12) . . ?
O4 Tl O5 83.1(2) . . ?
O4 Tl F1 82.7(2) . . ?
O5 Tl F1 83.7(2) . . ?
O4 Tl Pt1 107.11(15) . . ?
O5 Tl Pt1 142.06(14) . . ?
F1 Tl Pt1 133.09(15) . . ?
O4 Tl Pt3 132.43(16) . . ?
O5 Tl Pt3 93.44(14) . . ?
F1 Tl Pt3 144.29(12) . . ?
Pt1 Tl Pt3 52.333(11) . . ?
O4 Tl Pt2 81.30(16) . . ?
O5 Tl Pt2 96.59(14) . . ?
F1 Tl Pt2 163.85(12) . . ?
Pt1 Tl Pt2 51.220(11) . . ?
Pt3 Tl Pt2 51.862(12) . . ?
O4 Tl F3 121.23(19) . . ?
O5 Tl F3 104.94(18) . . ?
F1 Tl F3 42.51(16) . . ?
Pt1 Tl F3 100.47(11) . . ?
Pt3 Tl F3 105.56(10) . . ?
Pt2 Tl F3 150.11(10) . . ?
O4 Tl F2 114.01(18) . . ?
O5 Tl F2 66.45(17) . . ?
F1 Tl F2 39.18(16) . . ?
Pt1 Tl F2 133.19(10) . . ?
Pt3 Tl F2 107.55(9) . . ?
Pt2 Tl F2 154.11(10) . . ?
F3 Tl F2 38.49(15) . . ?
C42 P2 C36 103.8(4) . . ?
C42 P2 C30 104.5(4) . . ?
C36 P2 C30 102.0(4) . . ?
C42 P2 Pt2 112.6(3) . . ?
C36 P2 Pt2 114.9(3) . . ?
C30 P2 Pt2 117.4(3) . . ?
C12 P1 C24 101.0(4) . . ?
C12 P1 C18 107.5(4) . . ?
C24 P1 C18 106.7(4) . . ?
C12 P1 Pt1 118.2(3) . . ?
C24 P1 Pt1 117.1(3) . . ?
C18 P1 Pt1 105.7(3) . . ?
C48 P3 C60 101.6(4) . . ?
C48 P3 C54 104.3(4) . . ?
C60 P3 C54 103.3(4) . . ?
C48 P3 Pt3 114.0(3) . . ?
C60 P3 Pt3 120.1(3) . . ?
C54 P3 Pt3 111.7(3) . . ?
P4 F1 Tl 111.0(3) . . ?
C31 C30 C35 118.7(8) . . ?
C31 C30 P2 121.6(7) . . ?
C35 C30 P2 119.6(7) . . ?
C40 C41 C36 120.5(9) . . ?
C44 C45 C46 119.4(9) . . ?
C59 C54 C55 119.3(8) . . ?
C59 C54 P3 123.3(7) . . ?
C55 C54 P3 117.3(7) . . ?
C61 C60 C65 119.3(8) . . ?
C61 C60 P3 122.2(7) . . ?
C65 C60 P3 118.5(7) . . ?
C42 C43 C44 120.3(9) . . ?
C37 C36 C41 119.5(8) . . ?
C37 C36 P2 118.4(7) . . ?
C41 C36 P2 121.9(7) . . ?
C30 C31 C32 120.9(9) . . ?
C43 C42 C47 118.8(9) . . ?
C43 C42 P2 123.8(7) . . ?
C47 C42 P2 117.3(7) . . ?
C29 C24 C25 118.9(8) . . ?
C29 C24 P1 118.3(7) . . ?
C25 C24 P1 122.6(7) . . ?
C51 C52 C53 120.0(10) . . ?
C38 C39 C40 119.7(8) . . ?
C49 C48 C53 119.3(8) . . ?
C49 C48 P3 118.3(7) . . ?
C53 C48 P3 122.0(7) . . ?
C45 C44 C43 120.9(9) . . ?
C57 C58 C59 119.4(9) . . ?
C45 C46 C47 120.4(9) . . ?
C52 C53 C48 120.1(9) . . ?
C54 C59 C58 120.7(9) . . ?
C17 C12 C13 119.5(9) . . ?
C17 C12 P1 119.9(7) . . ?
C13 C12 P1 120.4(7) . . ?
C31 C32 C33 119.4(9) . . ?
C22 C23 C18 120.3(9) . . ?
C41 C40 C39 119.7(9) . . ?
C34 C35 C30 120.5(9) . . ?
C63 C64 C65 120.0(9) . . ?
C58 C57 C56 120.6(9) . . ?
C48 C49 C50 120.3(9) . . ?
C56 C55 C54 120.2(9) . . ?
C23 C18 C19 120.0(8) . . ?
C23 C18 P1 119.3(7) . . ?
C19 C18 P1 120.3(7) . . ?
C64 C65 C60 120.0(9) . . ?
C34 C33 C32 120.0(9) . . ?
C52 C51 C50 120.8(9) . . ?
C8 O5 C11 109.6(7) . . ?
C8 O5 Tl 114.6(5) . . ?
C11 O5 Tl 123.0(6) . . ?
C4 O4 C7 108.0(8) . . ?
C4 O4 Tl 121.5(6) . . ?
C7 O4 Tl 108.7(6) . . ?
C38 C37 C36 119.4(8) . . ?
C63 C62 C61 119.2(9) . . ?
O5 C8 C9 104.7(8) . . ?
C60 C61 C62 120.3(9) . . ?
C39 C38 C37 121.2(9) . . ?
O1 C1 Pt1 139.2(7) . . ?
O1 C1 Pt2 138.0(7) . . ?
Pt1 C1 Pt2 79.3(3) . . ?
C29 C28 C27 119.7(9) . . ?
C46 C47 C42 120.2(9) . . ?
C27 C26 C25 121.2(9) . . ?
O5 C11 C10 106.5(8) . . ?
C26 C27 C28 119.3(9) . . ?
C51 C50 C49 119.4(9) . . ?
C28 C29 C24 121.6(9) . . ?
C17 C16 C15 121.1(10) . . ?
C26 C25 C24 119.4(9) . . ?
O2 C2 Pt2 136.7(7) . . ?
O2 C2 Pt3 141.3(7) . . ?
Pt2 C2 Pt3 80.9(3) . . ?
C64 C63 C62 121.1(8) . . ?
C12 C17 C16 120.1(9) . . ?
C18 C19 C20 120.3(10) . . ?
C55 C56 C57 119.8(9) . . ?
C14 C13 C12 119.5(10) . . ?
O3 C3 Pt1 140.4(7) . . ?
O3 C3 Pt3 139.5(7) . . ?
Pt1 C3 Pt3 79.8(3) . . ?
C8 C9 C10 101.1(8) . . ?
C23 C22 C21 119.3(9) . . ?
C15 C14 C13 120.8(10) . . ?
C20 C21 C22 120.6(9) . . ?
C21 C20 C19 119.5(10) . . ?
C14 C15 C16 118.9(10) . . ?
O4 C7 C6 106.3(9) . . ?
O4 C4 C5 106.6(9) . . ?
C7 C6 C5 101.7(10) . . ?
C35 C34 C33 120.5(10) . . ?
C11 C10 C9 102.8(8) . . ?
C4 C5 C6 103.1(10) . . ?

loop_
_geom_bond_atom_site_label_1
_geom_bond_atom_site_label_2
_geom_bond_distance
_geom_bond_site_symmetry_2
_geom_bond_publ_flag
F3 P4 1.593(6) . ?
F3 Tl 3.232(7) . ?
P4 F6 1.578(7) . ?
P4 F4 1.593(7) . ?
P4 F2 1.602(6) . ?
P4 F5 1.602(7) . ?
P4 F1 1.607(7) . ?
F2 Tl 3.521(7) . ?
Pt1 C3 2.061(9) . ?
Pt1 C1 2.069(9) . ?
Pt1 P1 2.261(2) . ?
Pt1 Pt2 2.6596(5) . ?
Pt1 Pt3 2.6755(5) . ?
Pt1 Tl 3.0314(5) . ?
Pt3 C2 2.080(10) . ?
Pt3 C3 2.111(9) . ?
Pt3 P3 2.286(2) . ?
Pt3 Pt2 2.6924(5) . ?
Pt3 Tl 3.0357(5) . ?
Pt2 C2 2.072(9) . ?
Pt2 C1 2.099(10) . ?
Pt2 P2 2.285(2) . ?
Pt2 Tl 3.1189(6) . ?
Tl O4 2.657(8) . ?
Tl O5 2.712(6) . ?
Tl F1 3.028(6) . ?
P2 C42 1.837(9) . ?
P2 C36 1.840(9) . ?
P2 C30 1.840(9) . ?
P1 C12 1.825(9) . ?
P1 C24 1.835(9) . ?
P1 C18 1.835(9) . ?
P3 C48 1.832(9) . ?
P3 C60 1.836(9) . ?
P3 C54 1.849(9) . ?
C30 C31 1.377(13) . ?
C30 C35 1.410(13) . ?
C41 C40 1.382(12) . ?
C41 C36 1.392(13) . ?
C45 C44 1.368(14) . ?
C45 C46 1.383(14) . ?
C54 C59 1.380(12) . ?
C54 C55 1.389(12) . ?
C60 C61 1.386(12) . ?
C60 C65 1.408(12) . ?
C43 C42 1.378(13) . ?
C43 C44 1.393(13) . ?
C36 C37 1.390(12) . ?
C31 C32 1.387(13) . ?
C42 C47 1.400(13) . ?
C24 C29 1.383(12) . ?
C24 C25 1.401(13) . ?
C52 C51 1.368(14) . ?
C52 C53 1.382(14) . ?
C39 C38 1.374(13) . ?
C39 C40 1.391(13) . ?
C48 C49 1.386(13) . ?
C48 C53 1.393(12) . ?
C58 C57 1.368(13) . ?
C58 C59 1.401(13) . ?
C46 C47 1.386(13) . ?
C12 C17 1.378(13) . ?
C12 C13 1.409(13) . ?
C32 C33 1.395(14) . ?
C23 C22 1.388(13) . ?
C23 C18 1.389(13) . ?
C35 C34 1.366(14) . ?
C64 C63 1.374(13) . ?
C64 C65 1.383(12) . ?
C57 C56 1.389(13) . ?
C49 C50 1.386(13) . ?
C55 C56 1.387(13) . ?
C18 C19 1.390(13) . ?
C33 C34 1.380(14) . ?
C51 C50 1.383(14) . ?
O5 C8 1.435(11) . ?
O5 C11 1.445(11) . ?
O2 C2 1.155(10) . ?
O3 C3 1.166(10) . ?
O1 C1 1.160(11) . ?
O4 C4 1.449(12) . ?
O4 C7 1.454(12) . ?
C37 C38 1.382(12) . ?
C62 C63 1.385(13) . ?
C62 C61 1.397(12) . ?
C8 C9 1.522(14) . ?
C28 C29 1.373(13) . ?
C28 C27 1.394(13) . ?
C26 C27 1.379(14) . ?
C26 C25 1.386(14) . ?
C11 C10 1.502(15) . ?
C16 C17 1.382(14) . ?
C16 C15 1.389(15) . ?
C19 C20 1.397(14) . ?
C13 C14 1.387(14) . ?
C9 C10 1.529(14) . ?
C22 C21 1.408(15) . ?
C14 C15 1.383(16) . ?
C21 C20 1.381(15) . ?
C7 C6 1.474(16) . ?
C4 C5 1.470(16) . ?
C6 C5 1.525(16) . ?
